data_7017929
loop_
_publ_author_name
'Wirth, Stefan'
'Barth, Florian'
'Lorenz, Ingo-Peter'

_publ_section_title
;
 1,4-Bis(4-nitrosophenyl)piperazine: novel bridging ligand in dinuclear
 complexes of rhodium(iii) and iridium(iii).
;
_journal_issue 7
_journal_name_full 'Dalton transactions (Cambridge, England : 2003)'
_journal_page_first 2176
_journal_page_last 2186
_journal_paper_doi 10.1039/c1dt11696g
_journal_volume 41
_journal_year 2012
_chemical_formula_moiety 'C16 H18 N2'
_chemical_formula_sum 'C16 H18 N2'
_chemical_formula_weight 238.328
_chemical_name_systematic 1,4-diphenylpiperazine
_space_group_IT_number 61
_symmetry_cell_setting orthorhombic
_symmetry_Int_Tables_number 61
_symmetry_space_group_name_Hall '-P 2ac 2ab'
_symmetry_space_group_name_H-M 'P b c a'
_atom_sites_solution_hydrogens geom
_atom_sites_solution_primary direct
_atom_sites_solution_secondary difmap
_audit_creation_date 27-Jul-07
_audit_creation_method SHELXL-97
_cell_angle_alpha 90.00
_cell_angle_beta 90.00
_cell_angle_gamma 90.00
_cell_formula_units_Z 4
_cell_length_a 8.6051(3)
_cell_length_b 8.4972(4)
_cell_length_c 17.8843(10)
_cell_measurement_reflns_used 8306
_cell_measurement_temperature 200(2)
_cell_measurement_theta_max 26.022
_cell_measurement_theta_min 3.134
_cell_volume 1307.69(11)
_computing_cell_refinement 'HKL Scalepack (Otwinowski & Minor 1997)'
_computing_data_collection 'Collect (Bruker AXS BV, 1997-2004)'
_computing_data_reduction 'HKL Denzo and Scalepack (Otwinowski & Minor 1997)'
_computing_molecular_graphics
;
Ortep-3 for Windows: L. J. Farrugia, J. Appl. Cryst. 1997, 30, 565
;
_computing_structure_refinement 'SHELXL-97 (Sheldrick, 1997)'
_computing_structure_solution 'SHELXS-97 (Sheldrick, 1990)'
_diffrn_ambient_temperature 200(2)
_diffrn_detector_area_resol_mean 9
_diffrn_measured_fraction_theta_full 0.990
_diffrn_measured_fraction_theta_max 0.990
_diffrn_measurement_device '95mm CCD camera on \k-goniostat'
_diffrn_measurement_device_type KappaCCD
_diffrn_measurement_method 'CCD; rotation images; thick slices'
_diffrn_radiation_collimation 0.25
_diffrn_radiation_monochromator graphite
_diffrn_radiation_probe x-ray
_diffrn_radiation_type MoK\a
_diffrn_radiation_wavelength 0.71073
_diffrn_reflns_av_R_equivalents 0.0217
_diffrn_reflns_av_sigmaI/netI 0.0303
_diffrn_reflns_limit_h_max 10
_diffrn_reflns_limit_h_min -10
_diffrn_reflns_limit_k_max 10
_diffrn_reflns_limit_k_min -10
_diffrn_reflns_limit_l_max 21
_diffrn_reflns_limit_l_min -22
_diffrn_reflns_number 2335
_diffrn_reflns_theta_full 26.00
_diffrn_reflns_theta_max 26.00
_diffrn_reflns_theta_min 3.29
_diffrn_source 'rotating anode X-ray tube'
_diffrn_source_current 55.00
_diffrn_source_power 3.025
_diffrn_source_voltage 55.00
_exptl_absorpt_coefficient_mu 0.072
_exptl_absorpt_correction_type none
_exptl_crystal_colour colourless
_exptl_crystal_density_diffrn 1.21056
_exptl_crystal_density_method 'not measured'
_exptl_crystal_description platelet
_exptl_crystal_F_000 512
_exptl_crystal_recrystallization_method 'slow isothermic diffusion of n-pentane into a solution in acetone'
_exptl_crystal_size_max 0.25
_exptl_crystal_size_mid 0.23
_exptl_crystal_size_min 0.11
_refine_diff_density_max 0.109
_refine_diff_density_min -0.146
_refine_diff_density_rms 0.034
_refine_ls_extinction_method none
_refine_ls_goodness_of_fit_ref 1.023
_refine_ls_hydrogen_treatment constr
_refine_ls_matrix_type full
_refine_ls_number_parameters 82
_refine_ls_number_reflns 1277
_refine_ls_number_restraints 0
_refine_ls_restrained_S_all 1.023
_refine_ls_R_factor_all 0.0704
_refine_ls_R_factor_gt 0.0425
_refine_ls_shift/su_max 0.000
_refine_ls_shift/su_mean 0.000
_refine_ls_structure_factor_coef Fsqd
_refine_ls_weighting_details 'calc w=1/[\s^2^(Fo^2^)+(0.0665P)^2^+0.1534P] where P=(Fo^2^+2Fc^2^)/3'
_refine_ls_weighting_scheme calc
_refine_ls_wR_factor_gt 0.1082
_refine_ls_wR_factor_ref 0.1259
_reflns_number_gt 877
_reflns_number_total 1277
_reflns_threshold_expression >2sigma(I)
_cod_data_source_file c1dt11696g.txt
_cod_data_source_block 3_CCDC-000000
_cod_original_sg_symbol_Hall -P2ac2ab
_cod_database_code 7017929
_kl_diffrn_measurement_scan_angle omega-scan
_kl_diffrn_measurement_scan_step_degree 1.7
_kl_diffrn_measurement_scan_time_per_degree 30
_kl_diffrn_measurement_detector_distance 30

loop_
_symmetry_equiv_pos_as_xyz
'x, y, z'
'-x+1/2, -y, z+1/2'
'-x, y+1/2, -z+1/2'
'x+1/2, -y+1/2, -z'
'-x, -y, -z'
'x-1/2, y, -z-1/2'
'x, -y-1/2, z-1/2'
'-x-1/2, y-1/2, z'

loop_
_atom_site_label
_atom_site_type_symbol
_atom_site_fract_x
_atom_site_fract_y
_atom_site_fract_z
_atom_site_U_iso_or_equiv
_atom_site_adp_type
_atom_site_occupancy
_atom_site_symmetry_multiplicity
_atom_site_calc_flag
_atom_site_refinement_flags
N1 N 0.46805(13) 0.13818(14) 0.54346(7) 0.0444(4) Uani 1 1 d .
C1 C 0.47444(16) 0.26359(18) 0.59521(8) 0.0454(4) Uani 1 1 d .
C7 C 0.57860(18) 0.14220(17) 0.48165(9) 0.0488(4) Uani 1 1 d .
H7A H 0.6847 0.1225 0.5009 0.059 Uiso 1 1 calc R
H7B H 0.5773 0.2478 0.4582 0.059 Uiso 1 1 calc R
C8 C 0.53785(19) 0.01955(17) 0.42404(9) 0.0503(4) Uani 1 1 d .
H8A H 0.4356 0.0451 0.4018 0.060 Uiso 1 1 calc R
H8B H 0.6163 0.0215 0.3835 0.060 Uiso 1 1 calc R
C2 C 0.37121(18) 0.26721(19) 0.65524(9) 0.0525(4) Uani 1 1 d .
H2 H 0.2988 0.1839 0.6614 0.063 Uiso 1 1 calc R
C6 C 0.57802(19) 0.38896(19) 0.58767(10) 0.0562(5) Uani 1 1 d .
H6 H 0.6503 0.3900 0.5475 0.067 Uiso 1 1 calc R
C5 C 0.5759(2) 0.5119(2) 0.63855(11) 0.0662(5) Uani 1 1 d .
H5 H 0.6462 0.5971 0.6323 0.079 Uiso 1 1 calc R
C3 C 0.3724(2) 0.3893(2) 0.70573(10) 0.0624(5) Uani 1 1 d .
H3 H 0.3020 0.3881 0.7467 0.075 Uiso 1 1 calc R
C4 C 0.4745(2) 0.5135(2) 0.69770(11) 0.0662(6) Uani 1 1 d .
H4 H 0.4746 0.5981 0.7324 0.079 Uiso 1 1 calc R

loop_
_atom_site_aniso_label
_atom_site_aniso_U_11
_atom_site_aniso_U_22
_atom_site_aniso_U_33
_atom_site_aniso_U_23
_atom_site_aniso_U_13
_atom_site_aniso_U_12
N1 0.0473(7) 0.0435(7) 0.0426(7) 0.0021(5) 0.0047(5) -0.0013(5)
C1 0.0453(8) 0.0469(9) 0.0440(9) 0.0005(7) -0.0071(6) 0.0057(6)
C7 0.0509(8) 0.0455(9) 0.0499(9) 0.0049(7) 0.0086(7) -0.0040(7)
C8 0.0578(9) 0.0477(9) 0.0454(8) 0.0038(7) 0.0077(7) -0.0014(7)
C2 0.0518(9) 0.0579(10) 0.0478(9) 0.0003(8) -0.0016(7) 0.0098(7)
C6 0.0545(9) 0.0538(10) 0.0604(11) -0.0037(8) -0.0051(8) -0.0019(8)
C5 0.0677(11) 0.0541(10) 0.0767(12) -0.0087(9) -0.0195(10) 0.0004(9)
C3 0.0665(11) 0.0718(12) 0.0490(10) -0.0068(9) -0.0068(8) 0.0206(9)
C4 0.0751(12) 0.0610(11) 0.0625(12) -0.0163(9) -0.0260(9) 0.0186(10)

loop_
_atom_type_symbol
_atom_type_description
_atom_type_scat_dispersion_real
_atom_type_scat_dispersion_imag
_atom_type_scat_source
C C 0.0033 0.0016 'International Tables Vol C Tables 4.2.6.8 and 6.1.1.4'
H H 0.0000 0.0000 'International Tables Vol C Tables 4.2.6.8 and 6.1.1.4'
N N 0.0061 0.0033 'International Tables Vol C Tables 4.2.6.8 and 6.1.1.4'

loop_
_exptl_crystal_face_index_h
_exptl_crystal_face_index_k
_exptl_crystal_face_index_l
_exptl_crystal_face_perp_dist
2 1 17 0.053000
0 0 -1 0.052000
8 -9 -1 0.100000
8 7 -1 0.174000
-6 -5 1 0.132000
-7 10 1 0.145000
-7 5 1 0.107000
7 -4 -1 0.121000
1 2 -19 0.057000
-3 -2 -7 0.110000

loop_
_geom_angle_atom_site_label_1
_geom_angle_atom_site_label_2
_geom_angle_atom_site_label_3
_geom_angle
_geom_angle_site_symmetry_1
_geom_angle_site_symmetry_3
C1 N1 C7 116.96(12) . .
C1 N1 C8 115.63(12) . 5_656
C7 N1 C8 110.21(11) . 5_656
C2 C1 C6 117.69(14) . .
C2 C1 N1 119.77(14) . .
C6 C1 N1 122.51(14) . .
N1 C7 C8 110.50(12) . .
N1 C7 H7A 109.6 . .
C8 C7 H7A 109.6 . .
N1 C7 H7B 109.6 . .
C8 C7 H7B 109.6 . .
H7A C7 H7B 108.1 . .
N1 C8 C7 111.74(13) 5_656 .
N1 C8 H8A 109.3 5_656 .
C7 C8 H8A 109.3 . .
N1 C8 H8B 109.3 5_656 .
C7 C8 H8B 109.3 . .
H8A C8 H8B 107.9 . .
C3 C2 C1 121.18(16) . .
C3 C2 H2 119.4 . .
C1 C2 H2 119.4 . .
C5 C6 C1 120.24(16) . .
C5 C6 H6 119.9 . .
C1 C6 H6 119.9 . .
C4 C5 C6 121.49(17) . .
C4 C5 H5 119.3 . .
C6 C5 H5 119.3 . .
C2 C3 C4 120.85(17) . .
C2 C3 H3 119.6 . .
C4 C3 H3 119.6 . .
C5 C4 C3 118.55(16) . .
C5 C4 H4 120.7 . .
C3 C4 H4 120.7 . .

loop_
_geom_bond_atom_site_label_1
_geom_bond_atom_site_label_2
_geom_bond_distance
_geom_bond_site_symmetry_2
N1 C1 1.4125(19) .
N1 C7 1.4589(19) .
N1 C8 1.4617(19) 5_656
C1 C2 1.394(2) .
C1 C6 1.395(2) .
C7 C8 1.507(2) .
C7 H7A 0.9900 .
C7 H7B 0.9900 .
C8 N1 1.4617(19) 5_656
C8 H8A 0.9900 .
C8 H8B 0.9900 .
C2 C3 1.375(2) .
C2 H2 0.9500 .
C6 C5 1.386(2) .
C6 H6 0.9500 .
C5 C4 1.371(3) .
C5 H5 0.9500 .
C3 C4 1.381(3) .
C3 H3 0.9500 .
C4 H4 0.9500 .

loop_
_geom_torsion_atom_site_label_1
_geom_torsion_atom_site_label_2
_geom_torsion_atom_site_label_3
_geom_torsion_atom_site_label_4
_geom_torsion
_geom_torsion_site_symmetry_1
_geom_torsion_site_symmetry_4
C7 N1 C1 C2 179.56(13) . .
C8 N1 C1 C2 -48.07(17) 5_656 .
C7 N1 C1 C6 1.6(2) . .
C8 N1 C1 C6 133.99(15) 5_656 .
C1 N1 C7 C8 -169.20(12) . .
C8 N1 C7 C8 56.02(18) 5_656 .
N1 C7 C8 N1 -56.90(17) . 5_656
C6 C1 C2 C3 -0.6(2) . .
N1 C1 C2 C3 -178.67(14) . .
C2 C1 C6 C5 -0.3(2) . .
N1 C1 C6 C5 177.70(15) . .
C1 C6 C5 C4 0.8(3) . .
C1 C2 C3 C4 1.0(2) . .
C6 C5 C4 C3 -0.4(3) . .
C2 C3 C4 C5 -0.5(2) . .
